data_1558990
loop_
_publ_author_name
'Thadkapally, Srinivas'
'Farshadfar, Kaveh'
'Drew, Melanie'
'Richardson, Christopher'
'Ariafard, Alireza'
'Pyne, Stephen G.'
'Hyland, Christopher James Timothy'

_publ_section_title
;
 Rhodium-Catalyzed Tetradehydro-Diels--Alder Reactions of Enediynes via a
 Rhodium-stabilized Cyclic Allene
;
_journal_name_full 'Chemical Science'
_journal_paper_doi 10.1039/D0SC04390G
_journal_year 2020
_chemical_formula_moiety 'C22 H21 N O2 S'
_chemical_formula_sum 'C22 H21 N O2 S'
_chemical_formula_weight 363.46
_chemical_name_systematic (rac)-1-methyl-5-phenyl-2-(p-tolylsulfinyl)isoindoline
_space_group_crystal_system monoclinic
_space_group_IT_number 14
_space_group_name_Hall '-P 2ybc'
_space_group_name_H-M_alt 'P 1 21/c 1'
_atom_sites_solution_hydrogens geom
_atom_sites_solution_primary dual
_audit_creation_date 2019-12-28
_audit_creation_method
;
Olex2 1.2
(compiled 2018.05.29 svn.r3508 for OlexSys, GUI svn.r5506)
;
_audit_update_record
;
2020-04-28 deposited with the CCDC.	2020-09-01 downloaded from the CCDC.
;
_cell_angle_alpha 90
_cell_angle_beta 95.247(3)
_cell_angle_gamma 90
_cell_formula_units_Z 4
_cell_length_a 6.9149(2)
_cell_length_b 7.8607(2)
_cell_length_c 34.1007(12)
_cell_measurement_reflns_used 11472
_cell_measurement_temperature 149.99(10)
_cell_measurement_theta_max 30.5530
_cell_measurement_theta_min 2.3710
_cell_volume 1845.81(10)
_computing_cell_refinement 'CrysAlisPro 1.171.40.15 (Rigaku OD, 2018)'
_computing_data_collection 'CrysAlisPro 1.171.40.15 (Rigaku OD, 2018)'
_computing_data_reduction 'CrysAlisPro 1.171.40.15 (Rigaku OD, 2018)'
_computing_molecular_graphics 'Olex2 (Dolomanov et al., 2009)'
_computing_publication_material 'Olex2 (Dolomanov et al., 2009)'
_computing_structure_refinement 'ShelXL (Sheldrick, 2015)'
_computing_structure_solution 'ShelXT (Sheldrick, 2015)'
_diffrn_ambient_environment N~2~
_diffrn_ambient_temperature 149.99(10)
_diffrn_detector 'HyPix Bantam HPC'
_diffrn_measured_fraction_theta_full 0.999
_diffrn_measured_fraction_theta_max 0.999
_diffrn_measurement_details
;
List of Runs (angles in degrees, time in seconds):

  # Type    Start    End  Width  t~exp~   \w     \q     \k     \f   Frames
#--------------------------------------------------------------------------
  1  \w    -74.00 110.00   0.50   20.00    --   20.00  54.00  36.51  368
  2  \w    -74.00 109.50   0.50   20.00    --   20.00  54.00 -60.00  367
  3  \w    -71.00 -10.00   0.50   20.00    --   20.00  54.00  98.22  122
  4  \w     41.00 110.00   0.50   20.00    --   20.00  54.00  98.22  138
  5  \w    -72.00  91.00   0.50   20.00    --   20.00  54.00 148.05  326
  6  \w    -73.00  13.00   0.50   20.00    --   20.00  54.00   0.00  172
  7  \w     22.00 108.00   0.50   20.00    --   20.00  54.00   0.00  172
  8  \w    -67.00 -29.00   0.50   20.00    --   20.00  54.00  69.25   76
  9  \w    -74.00  64.50   0.50   20.00    --   20.00  54.00 -37.99  277
 10  \w    -15.00  39.00   0.50   20.00    --   20.00  54.00  64.79  108
 11  \w    -74.00  71.00   0.50   20.00    --   20.00  54.00 -90.00  290
 12  \w    -74.00 -40.00   0.50   20.00    --   20.00  54.00  30.00   68
 13  \w    -70.00 -23.00   0.50   20.00    --   20.00  54.00 120.00   94
 14  \w    -73.00  78.00   0.50   20.00    --   20.00  54.00-165.84  302
;
_diffrn_measurement_device 'two-circle diffractometer'
_diffrn_measurement_device_type 'XtaLAB Mini II'
_diffrn_measurement_method '\w scans'
_diffrn_orient_matrix_type 'CrysAlisPro convention (1999,Acta A55,543-557)'
_diffrn_orient_matrix_UB_11 -0.0737498000
_diffrn_orient_matrix_UB_12 0.0624335000
_diffrn_orient_matrix_UB_13 -0.0015769000
_diffrn_orient_matrix_UB_21 0.0092472000
_diffrn_orient_matrix_UB_22 0.0096605000
_diffrn_orient_matrix_UB_23 0.0206712000
_diffrn_orient_matrix_UB_31 0.0707619000
_diffrn_orient_matrix_UB_32 0.0638977000
_diffrn_orient_matrix_UB_33 -0.0015665000
_diffrn_radiation_monochromator graphite
_diffrn_radiation_probe x-ray
_diffrn_radiation_type MoK\a
_diffrn_radiation_wavelength 0.71073
_diffrn_reflns_av_R_equivalents 0.0300
_diffrn_reflns_av_unetI/netI 0.0229
_diffrn_reflns_Laue_measured_fraction_full 0.999
_diffrn_reflns_Laue_measured_fraction_max 0.999
_diffrn_reflns_limit_h_max 9
_diffrn_reflns_limit_h_min -9
_diffrn_reflns_limit_k_max 10
_diffrn_reflns_limit_k_min -10
_diffrn_reflns_limit_l_max 47
_diffrn_reflns_limit_l_min -46
_diffrn_reflns_number 38229
_diffrn_reflns_point_group_measured_fraction_full 0.999
_diffrn_reflns_point_group_measured_fraction_max 0.999
_diffrn_reflns_theta_full 25.242
_diffrn_reflns_theta_max 29.572
_diffrn_reflns_theta_min 2.399
_diffrn_source 'fine-focus sealed X-ray tube'
_diffrn_source_type 'Rigaku (Mo) X-ray Source'
_exptl_absorpt_coefficient_mu 0.191
_exptl_absorpt_correction_T_max 1.00000
_exptl_absorpt_correction_T_min 0.94950
_exptl_absorpt_correction_type multi-scan
_exptl_absorpt_process_details
;
CrysAlisPro 1.171.40.15 (Rigaku Oxford Diffraction, 2018)
Empirical absorption correction using spherical harmonics,
 implemented in SCALE3 ABSPACK scaling algorithm.
;
_exptl_crystal_colour 'clear colourless'
_exptl_crystal_density_diffrn 1.308
_exptl_crystal_description plate
_exptl_crystal_F_000 768
_exptl_crystal_recrystallization_method DCM/MeOH
_exptl_crystal_size_max 0.4
_exptl_crystal_size_mid 0.2
_exptl_crystal_size_min 0.07
_refine_diff_density_max 0.269
_refine_diff_density_min -0.423
_refine_diff_density_rms 0.040
_refine_ls_extinction_method none
_refine_ls_goodness_of_fit_ref 1.036
_refine_ls_hydrogen_treatment constr
_refine_ls_matrix_type full
_refine_ls_number_parameters 238
_refine_ls_number_reflns 5180
_refine_ls_number_restraints 0
_refine_ls_restrained_S_all 1.036
_refine_ls_R_factor_all 0.0572
_refine_ls_R_factor_gt 0.0429
_refine_ls_shift/su_max 0.002
_refine_ls_shift/su_mean 0.000
_refine_ls_structure_factor_coef Fsqd
_refine_ls_weighting_details 'w=1/[\s^2^(Fo^2^)+(0.0481P)^2^+0.6484P] where P=(Fo^2^+2Fc^2^)/3'
_refine_ls_weighting_scheme calc
_refine_ls_wR_factor_gt 0.1054
_refine_ls_wR_factor_ref 0.1116
_reflns_Friedel_coverage 0.000
_reflns_number_gt 4159
_reflns_number_total 5180
_reflns_threshold_expression 'I > 2\s(I)'
_cod_data_source_file d0sc04390g2.cif
_cod_data_source_block exp_130_sri
_cod_original_cell_volume 1845.81(11)
_cod_original_sg_symbol_H-M 'P 21/c'
_cod_database_code 1558990
_shelx_shelxl_version_number 2017/1
_chemical_oxdiff_formula 'C22 H21 N O2 S'
_chemical_oxdiff_usercomment Srinivas
_shelx_space_group_comment
;
The symmetry employed for this shelxl refinement is uniquely defined
by the following loop, which should always be used as a source of
symmetry information in preference to the above space-group names.
They are only intended as comments.
;
_shelx_estimated_absorpt_t_max 0.987
_shelx_estimated_absorpt_t_min 0.927
_reflns_odcompleteness_completeness 99.94
_reflns_odcompleteness_iscentric 1
_reflns_odcompleteness_theta 28.22
_olex2_refinement_description
;
1. Fixed Uiso
 At 1.2 times of:
  All C(H) groups, All C(H,H) groups
 At 1.5 times of:
  All C(H,H,H) groups, All C(H,H,H,H,H,H) groups
2. Others
 Sof(H7PD)=Sof(H7PE)=Sof(H7PF)=1-FVAR(1)
 Sof(H7PA)=Sof(H7PB)=Sof(H7PC)=FVAR(1)
3.a Ternary CH refined with riding coordinates:
 C1(H1)
3.b Secondary CH2 refined with riding coordinates:
 C3(H3A,H3B)
3.c Aromatic/amide H refined with riding coordinates:
 C4(H4), C6(H6), C7(H7), C2'(H2'), C3'(H3'), C4'(H4'), C5'(H5'), C6'(H6'),
 C2PP(H2PP), C3PP(H3PP), C5PP(H5PP), C6PP(H6PP)
3.d Idealised Me refined as rotating group:
 C1ME(H1MA,H1MB,H1MC), C7PP(H7PA,H7PB,H7PC), C7PP(H7PD,H7PE,H7PF)
;
_olex2_exptl_crystal_mounting_method 'Mitegen mount and Paratone'
_olex2_submission_special_instructions 'No special instructions were received'
_oxdiff_exptl_absorpt_empirical_details
;
Empirical correction (ABSPACK) includes:
- Absorption correction using spherical harmonics
- Frame scaling
;
_oxdiff_exptl_absorpt_empirical_full_max 1.235
_oxdiff_exptl_absorpt_empirical_full_min 0.932

loop_
_space_group_symop_operation_xyz
'x, y, z'
'-x, y+1/2, -z+1/2'
'-x, -y, -z'
'x, -y-1/2, z-1/2'

loop_
_atom_site_label
_atom_site_type_symbol
_atom_site_fract_x
_atom_site_fract_y
_atom_site_fract_z
_atom_site_U_iso_or_equiv
_atom_site_adp_type
_atom_site_occupancy
_atom_site_site_symmetry_order
_atom_site_calc_flag
_atom_site_refinement_flags_posn
_atom_site_refinement_flags_adp
_atom_site_refinement_flags_occupancy
_atom_site_disorder_assembly
_atom_site_disorder_group
S1 S 0.42928(5) 0.25284(5) 0.58383(2) 0.03507(10) Uani 1 1 d . . . . .
O1 O 0.52097(18) 0.09545(14) 0.57534(3) 0.0470(3) Uani 1 1 d . . . . .
O2 O 0.22575(16) 0.27658(16) 0.57296(4) 0.0473(3) Uani 1 1 d . . . . .
N2 N 0.46397(16) 0.27718(14) 0.63165(3) 0.0304(2) Uani 1 1 d . . . . .
C1 C 0.37475(19) 0.42593(17) 0.65084(4) 0.0315(3) Uani 1 1 d . . . . .
H1 H 0.394606 0.531837 0.635465 0.038 Uiso 1 1 calc R . . . .
C3 C 0.6638(2) 0.24442(19) 0.64993(4) 0.0331(3) Uani 1 1 d . . . . .
H3A H 0.762418 0.295780 0.634277 0.040 Uiso 1 1 calc R . . . .
H3B H 0.689352 0.120952 0.652876 0.040 Uiso 1 1 calc R . . . .
C4 C 0.79240(19) 0.31377(16) 0.72222(4) 0.0277(3) Uani 1 1 d . . . . .
H4 H 0.902448 0.241797 0.721614 0.033 Uiso 1 1 calc R . . . .
C5 C 0.7620(2) 0.40429(16) 0.75656(4) 0.0294(3) Uani 1 1 d . . . . .
C6 C 0.5984(2) 0.50942(18) 0.75612(4) 0.0370(3) Uani 1 1 d . . . . .
H6 H 0.577542 0.573324 0.778997 0.044 Uiso 1 1 calc R . . . .
C7 C 0.4661(2) 0.52277(18) 0.72319(4) 0.0369(3) Uani 1 1 d . . . . .
H7 H 0.354660 0.593157 0.723693 0.044 Uiso 1 1 calc R . . . .
C1' C 0.8939(2) 0.38019(16) 0.79313(4) 0.0311(3) Uani 1 1 d . . . . .
C2' C 1.0867(2) 0.32990(18) 0.79183(4) 0.0362(3) Uani 1 1 d . . . . .
H2' H 1.137420 0.316387 0.767044 0.043 Uiso 1 1 calc R . . . .
C3' C 1.2054(2) 0.2994(2) 0.82600(5) 0.0415(3) Uani 1 1 d . . . . .
H3' H 1.335737 0.263654 0.824466 0.050 Uiso 1 1 calc R . . . .
C4' C 1.1348(3) 0.3208(2) 0.86263(5) 0.0470(4) Uani 1 1 d . . . . .
H4' H 1.216375 0.299851 0.886089 0.056 Uiso 1 1 calc R . . . .
C5' C 0.9459(3) 0.3725(2) 0.86451(5) 0.0486(4) Uani 1 1 d . . . . .
H5' H 0.897256 0.388506 0.889414 0.058 Uiso 1 1 calc R . . . .
C6' C 0.8258(2) 0.4013(2) 0.83034(4) 0.0412(3) Uani 1 1 d . . . . .
H6' H 0.695355 0.435999 0.832151 0.049 Uiso 1 1 calc R . . . .
C3A C 0.66166(19) 0.32965(16) 0.68926(4) 0.0273(3) Uani 1 1 d . . . . .
C7A C 0.49835(19) 0.43203(16) 0.68948(4) 0.0296(3) Uani 1 1 d . . . . .
C1ME C 0.1598(2) 0.4012(2) 0.65505(5) 0.0455(4) Uani 1 1 d . . . . .
H1MA H 0.088194 0.399171 0.628893 0.068 Uiso 1 1 calc GR . . . .
H1MB H 0.112247 0.495223 0.670431 0.068 Uiso 1 1 calc GR . . . .
H1MC H 0.140222 0.293383 0.668553 0.068 Uiso 1 1 calc GR . . . .
C1PP C 0.5553(2) 0.41876(18) 0.56276(4) 0.0313(3) Uani 1 1 d . . . . .
C2PP C 0.7503(2) 0.3984(2) 0.55660(4) 0.0359(3) Uani 1 1 d . . . . .
H2PP H 0.813448 0.292485 0.561932 0.043 Uiso 1 1 calc R . . . .
C3PP C 0.8508(2) 0.5344(2) 0.54262(4) 0.0419(4) Uani 1 1 d . . . . .
H3PP H 0.983977 0.520898 0.538492 0.050 Uiso 1 1 calc R . . . .
C4PP C 0.7616(3) 0.6900(2) 0.53450(4) 0.0427(4) Uani 1 1 d . . . . .
C5PP C 0.5651(3) 0.7069(2) 0.54003(4) 0.0414(3) Uani 1 1 d . . . . .
H5PP H 0.501068 0.811817 0.533958 0.050 Uiso 1 1 calc R . . . .
C6PP C 0.4624(2) 0.57301(19) 0.55423(4) 0.0362(3) Uani 1 1 d . . . . .
H6PP H 0.328985 0.586289 0.558148 0.043 Uiso 1 1 calc R . . . .
C7PP C 0.8739(3) 0.8399(3) 0.52083(5) 0.0631(6) Uani 1 1 d . . . . .
H7PA H 1.009893 0.831224 0.531595 0.095 Uiso 0.49(4) 1 calc GR . P A 1
H7PB H 0.817839 0.945548 0.530004 0.095 Uiso 0.49(4) 1 calc GR . P A 1
H7PC H 0.867002 0.840272 0.491993 0.095 Uiso 0.49(4) 1 calc GR . P A 1
H7PD H 0.915663 0.912271 0.543427 0.095 Uiso 0.51(4) 1 calc GR . P A 2
H7PE H 0.790916 0.905714 0.501547 0.095 Uiso 0.51(4) 1 calc GR . P A 2
H7PF H 0.988155 0.799059 0.508618 0.095 Uiso 0.51(4) 1 calc GR . P A 2

loop_
_atom_site_aniso_label
_atom_site_aniso_U_11
_atom_site_aniso_U_22
_atom_site_aniso_U_33
_atom_site_aniso_U_23
_atom_site_aniso_U_13
_atom_site_aniso_U_12
S1 0.03246(18) 0.03420(18) 0.03843(19) -0.00559(14) 0.00254(13) -0.00255(14)
O1 0.0560(7) 0.0341(6) 0.0510(7) -0.0125(5) 0.0051(5) 0.0011(5)
O2 0.0326(6) 0.0567(7) 0.0517(7) -0.0056(5) -0.0013(5) -0.0078(5)
N2 0.0273(6) 0.0293(6) 0.0356(6) 0.0002(4) 0.0080(4) 0.0014(4)
C1 0.0292(6) 0.0287(6) 0.0381(7) 0.0040(5) 0.0108(5) 0.0043(5)
C3 0.0319(7) 0.0376(7) 0.0305(7) 0.0001(5) 0.0072(5) 0.0088(6)
C4 0.0291(6) 0.0252(6) 0.0308(6) 0.0037(5) 0.0127(5) 0.0033(5)
C5 0.0360(7) 0.0227(6) 0.0314(7) 0.0026(5) 0.0127(5) -0.0011(5)
C6 0.0461(8) 0.0301(7) 0.0367(7) -0.0032(5) 0.0146(6) 0.0077(6)
C7 0.0403(8) 0.0309(7) 0.0413(8) 0.0005(6) 0.0138(6) 0.0131(6)
C1' 0.0405(7) 0.0220(6) 0.0320(7) 0.0002(5) 0.0101(6) -0.0032(5)
C2' 0.0432(8) 0.0295(7) 0.0366(7) -0.0016(5) 0.0081(6) 0.0006(6)
C3' 0.0446(9) 0.0336(7) 0.0454(9) -0.0013(6) -0.0009(7) 0.0002(6)
C4' 0.0607(11) 0.0413(8) 0.0374(8) 0.0019(7) -0.0048(7) -0.0095(8)
C5' 0.0626(11) 0.0528(10) 0.0309(8) -0.0027(7) 0.0072(7) -0.0092(8)
C6' 0.0477(9) 0.0425(8) 0.0352(8) -0.0028(6) 0.0133(6) -0.0031(7)
C3A 0.0292(6) 0.0244(6) 0.0300(6) 0.0033(5) 0.0128(5) 0.0013(5)
C7A 0.0304(6) 0.0251(6) 0.0352(7) 0.0057(5) 0.0121(5) 0.0030(5)
C1ME 0.0304(7) 0.0526(9) 0.0553(10) 0.0035(8) 0.0135(7) 0.0053(7)
C1PP 0.0307(7) 0.0380(7) 0.0251(6) -0.0038(5) 0.0020(5) 0.0003(6)
C2PP 0.0337(7) 0.0485(8) 0.0257(6) -0.0019(6) 0.0042(5) 0.0052(6)
C3PP 0.0348(7) 0.0655(10) 0.0259(7) -0.0007(7) 0.0064(6) -0.0052(7)
C4PP 0.0536(9) 0.0524(9) 0.0222(6) -0.0016(6) 0.0039(6) -0.0130(8)
C5PP 0.0551(10) 0.0388(8) 0.0298(7) -0.0010(6) 0.0003(6) 0.0003(7)
C6PP 0.0345(7) 0.0408(8) 0.0330(7) -0.0034(6) 0.0009(5) 0.0039(6)
C7PP 0.0834(14) 0.0674(13) 0.0393(9) 0.0039(8) 0.0105(9) -0.0306(11)

loop_
_atom_type_symbol
_atom_type_description
_atom_type_scat_dispersion_real
_atom_type_scat_dispersion_imag
_atom_type_scat_source
C C 0.0033 0.0016 'International Tables Vol C Tables 4.2.6.8 and 6.1.1.4'
H H 0.0000 0.0000 'International Tables Vol C Tables 4.2.6.8 and 6.1.1.4'
N N 0.0061 0.0033 'International Tables Vol C Tables 4.2.6.8 and 6.1.1.4'
O O 0.0106 0.0060 'International Tables Vol C Tables 4.2.6.8 and 6.1.1.4'
S S 0.1246 0.1234 'International Tables Vol C Tables 4.2.6.8 and 6.1.1.4'

loop_
_geom_angle_atom_site_label_1
_geom_angle_atom_site_label_2
_geom_angle_atom_site_label_3
_geom_angle
_geom_angle_site_symmetry_1
_geom_angle_site_symmetry_3
_geom_angle_publ_flag
O1 S1 O2 120.15(7) . . ?
O1 S1 N2 105.97(7) . . ?
O1 S1 C1PP 108.25(7) . . ?
O2 S1 N2 107.05(7) . . ?
O2 S1 C1PP 108.01(7) . . ?
N2 S1 C1PP 106.70(6) . . ?
C1 N2 S1 119.79(9) . . ?
C3 N2 S1 116.34(9) . . ?
C3 N2 C1 110.85(11) . . ?
N2 C1 H1 109.8 . . ?
N2 C1 C7A 100.58(10) . . ?
N2 C1 C1ME 112.75(12) . . ?
C7A C1 H1 109.8 . . ?
C7A C1 C1ME 113.82(12) . . ?
C1ME C1 H1 109.8 . . ?
N2 C3 H3A 111.3 . . ?
N2 C3 H3B 111.3 . . ?
N2 C3 C3A 102.31(10) . . ?
H3A C3 H3B 109.2 . . ?
C3A C3 H3A 111.3 . . ?
C3A C3 H3B 111.3 . . ?
C5 C4 H4 120.1 . . ?
C3A C4 H4 120.1 . . ?
C3A C4 C5 119.76(12) . . ?
C4 C5 C1' 120.54(12) . . ?
C6 C5 C4 118.24(13) . . ?
C6 C5 C1' 121.11(12) . . ?
C5 C6 H6 119.1 . . ?
C7 C6 C5 121.77(13) . . ?
C7 C6 H6 119.1 . . ?
C6 C7 H7 120.4 . . ?
C6 C7 C7A 119.19(13) . . ?
C7A C7 H7 120.4 . . ?
C2' C1' C5 121.56(12) . . ?
C2' C1' C6' 117.56(14) . . ?
C6' C1' C5 120.84(13) . . ?
C1' C2' H2' 119.4 . . ?
C3' C2' C1' 121.14(14) . . ?
C3' C2' H2' 119.4 . . ?
C2' C3' H3' 119.8 . . ?
C2' C3' C4' 120.35(16) . . ?
C4' C3' H3' 119.8 . . ?
C3' C4' H4' 120.3 . . ?
C5' C4' C3' 119.34(16) . . ?
C5' C4' H4' 120.3 . . ?
C4' C5' H5' 119.7 . . ?
C4' C5' C6' 120.50(15) . . ?
C6' C5' H5' 119.7 . . ?
C1' C6' H6' 119.5 . . ?
C5' C6' C1' 121.10(15) . . ?
C5' C6' H6' 119.5 . . ?
C4 C3A C3 128.86(12) . . ?
C4 C3A C7A 121.36(12) . . ?
C7A C3A C3 109.76(12) . . ?
C7 C7A C1 128.34(12) . . ?
C3A C7A C1 111.99(12) . . ?
C3A C7A C7 119.67(13) . . ?
C1 C1ME H1MA 109.5 . . ?
C1 C1ME H1MB 109.5 . . ?
C1 C1ME H1MC 109.5 . . ?
H1MA C1ME H1MB 109.5 . . ?
H1MA C1ME H1MC 109.5 . . ?
H1MB C1ME H1MC 109.5 . . ?
C2PP C1PP S1 119.95(11) . . ?
C6PP C1PP S1 119.71(11) . . ?
C6PP C1PP C2PP 120.25(14) . . ?
C1PP C2PP H2PP 120.4 . . ?
C3PP C2PP C1PP 119.15(14) . . ?
C3PP C2PP H2PP 120.4 . . ?
C2PP C3PP H3PP 119.3 . . ?
C2PP C3PP C4PP 121.47(14) . . ?
C4PP C3PP H3PP 119.3 . . ?
C3PP C4PP C5PP 118.56(15) . . ?
C3PP C4PP C7PP 121.24(17) . . ?
C5PP C4PP C7PP 120.19(17) . . ?
C4PP C5PP H5PP 119.6 . . ?
C6PP C5PP C4PP 120.87(15) . . ?
C6PP C5PP H5PP 119.6 . . ?
C1PP C6PP H6PP 120.2 . . ?
C5PP C6PP C1PP 119.68(14) . . ?
C5PP C6PP H6PP 120.2 . . ?
C4PP C7PP H7PA 109.5 . . ?
C4PP C7PP H7PB 109.5 . . ?
C4PP C7PP H7PC 109.5 . . ?
C4PP C7PP H7PD 109.5 . . ?
C4PP C7PP H7PE 109.5 . . ?
C4PP C7PP H7PF 109.5 . . ?
H7PA C7PP H7PB 109.5 . . ?
H7PA C7PP H7PC 109.5 . . ?
H7PB C7PP H7PC 109.5 . . ?
H7PD C7PP H7PE 109.5 . . ?
H7PD C7PP H7PF 109.5 . . ?
H7PE C7PP H7PF 109.5 . . ?

loop_
_geom_bond_atom_site_label_1
_geom_bond_atom_site_label_2
_geom_bond_distance
_geom_bond_site_symmetry_2
_geom_bond_publ_flag
S1 O1 1.4318(11) . ?
S1 O2 1.4345(12) . ?
S1 N2 1.6375(12) . ?
S1 C1PP 1.7582(15) . ?
N2 C1 1.5001(17) . ?
N2 C3 1.4852(18) . ?
C1 H1 1.0000 . ?
C1 C7A 1.504(2) . ?
C1 C1ME 1.5188(19) . ?
C3 H3A 0.9900 . ?
C3 H3B 0.9900 . ?
C3 C3A 1.5005(18) . ?
C4 H4 0.9500 . ?
C4 C5 1.4024(18) . ?
C4 C3A 1.3821(19) . ?
C5 C6 1.3999(19) . ?
C5 C1' 1.488(2) . ?
C6 H6 0.9500 . ?
C6 C7 1.386(2) . ?
C7 H7 0.9500 . ?
C7 C7A 1.3882(19) . ?
C1' C2' 1.396(2) . ?
C1' C6' 1.4028(19) . ?
C2' H2' 0.9500 . ?
C2' C3' 1.384(2) . ?
C3' H3' 0.9500 . ?
C3' C4' 1.392(2) . ?
C4' H4' 0.9500 . ?
C4' C5' 1.376(3) . ?
C5' H5' 0.9500 . ?
C5' C6' 1.386(2) . ?
C6' H6' 0.9500 . ?
C3A C7A 1.3873(17) . ?
C1ME H1MA 0.9800 . ?
C1ME H1MB 0.9800 . ?
C1ME H1MC 0.9800 . ?
C1PP C2PP 1.3926(19) . ?
C1PP C6PP 1.390(2) . ?
C2PP H2PP 0.9500 . ?
C2PP C3PP 1.384(2) . ?
C3PP H3PP 0.9500 . ?
C3PP C4PP 1.386(2) . ?
C4PP C5PP 1.395(2) . ?
C4PP C7PP 1.508(2) . ?
C5PP H5PP 0.9500 . ?
C5PP C6PP 1.382(2) . ?
C6PP H6PP 0.9500 . ?
C7PP H7PA 0.9800 . ?
C7PP H7PB 0.9800 . ?
C7PP H7PC 0.9800 . ?
C7PP H7PD 0.9800 . ?
C7PP H7PE 0.9800 . ?
C7PP H7PF 0.9800 . ?

loop_
_geom_torsion_atom_site_label_1
_geom_torsion_atom_site_label_2
_geom_torsion_atom_site_label_3
_geom_torsion_atom_site_label_4
_geom_torsion
_geom_torsion_site_symmetry_1
_geom_torsion_site_symmetry_2
_geom_torsion_site_symmetry_3
_geom_torsion_site_symmetry_4
_geom_torsion_publ_flag
S1 N2 C1 C7A -160.56(9) . . . . ?
S1 N2 C1 C1ME 77.85(14) . . . . ?
S1 N2 C3 C3A 162.52(9) . . . . ?
S1 C1PP C2PP C3PP -175.42(11) . . . . ?
S1 C1PP C6PP C5PP 175.87(11) . . . . ?
O1 S1 N2 C1 -176.23(10) . . . . ?
O1 S1 N2 C3 45.95(11) . . . . ?
O1 S1 C1PP C2PP -26.12(13) . . . . ?
O1 S1 C1PP C6PP 157.24(11) . . . . ?
O2 S1 N2 C1 -46.87(12) . . . . ?
O2 S1 N2 C3 175.31(10) . . . . ?
O2 S1 C1PP C2PP -157.66(11) . . . . ?
O2 S1 C1PP C6PP 25.70(13) . . . . ?
N2 S1 C1PP C2PP 87.55(12) . . . . ?
N2 S1 C1PP C6PP -89.09(12) . . . . ?
N2 C1 C7A C7 -167.11(13) . . . . ?
N2 C1 C7A C3A 12.24(13) . . . . ?
N2 C3 C3A C4 165.76(13) . . . . ?
N2 C3 C3A C7A -12.75(14) . . . . ?
C1 N2 C3 C3A 21.09(14) . . . . ?
C3 N2 C1 C7A -20.65(13) . . . . ?
C3 N2 C1 C1ME -142.23(13) . . . . ?
C3 C3A C7A C1 0.19(15) . . . . ?
C3 C3A C7A C7 179.62(12) . . . . ?
C4 C5 C6 C7 1.3(2) . . . . ?
C4 C5 C1' C2' 27.19(19) . . . . ?
C4 C5 C1' C6' -150.42(13) . . . . ?
C4 C3A C7A C1 -178.45(12) . . . . ?
C4 C3A C7A C7 0.97(19) . . . . ?
C5 C4 C3A C3 -179.24(13) . . . . ?
C5 C4 C3A C7A -0.88(19) . . . . ?
C5 C6 C7 C7A -1.2(2) . . . . ?
C5 C1' C2' C3' -176.66(13) . . . . ?
C5 C1' C6' C5' 177.41(14) . . . . ?
C6 C5 C1' C2' -156.70(13) . . . . ?
C6 C5 C1' C6' 25.7(2) . . . . ?
C6 C7 C7A C1 179.40(13) . . . . ?
C6 C7 C7A C3A 0.1(2) . . . . ?
C1' C5 C6 C7 -174.87(13) . . . . ?
C1' C2' C3' C4' -0.9(2) . . . . ?
C2' C1' C6' C5' -0.3(2) . . . . ?
C2' C3' C4' C5' 0.0(2) . . . . ?
C3' C4' C5' C6' 0.7(3) . . . . ?
C4' C5' C6' C1' -0.6(3) . . . . ?
C6' C1' C2' C3' 1.0(2) . . . . ?
C3A C4 C5 C6 -0.26(19) . . . . ?
C3A C4 C5 C1' 175.96(12) . . . . ?
C1ME C1 C7A C7 -46.3(2) . . . . ?
C1ME C1 C7A C3A 133.08(13) . . . . ?
C1PP S1 N2 C1 68.57(11) . . . . ?
C1PP S1 N2 C3 -69.25(11) . . . . ?
C1PP C2PP C3PP C4PP -0.2(2) . . . . ?
C2PP C1PP C6PP C5PP -0.8(2) . . . . ?
C2PP C3PP C4PP C5PP -1.2(2) . . . . ?
C2PP C3PP C4PP C7PP 177.51(14) . . . . ?
C3PP C4PP C5PP C6PP 1.6(2) . . . . ?
C4PP C5PP C6PP C1PP -0.7(2) . . . . ?
C6PP C1PP C2PP C3PP 1.2(2) . . . . ?
C7PP C4PP C5PP C6PP -177.07(15) . . . . ?
